data_4060206
loop_
_publ_author_name
'Lara A. Estroff'
'Christopher D. Incarvito'
'Andrew D. Hamilton'

_publ_contact_author
;
     Dr. Andrew D. Hamilton
     Department of Chemistry
     Yale University
     225 Prospect Street
     P.O. Box 208107
     New Haven, CT 06520-8107
     USA
;
_publ_contact_author_email andrew.hamilton@yale.edu
_publ_contact_author_fax '+203 432 3221'
_publ_contact_author_phone '+203 432 5570'
_publ_section_title
;
Design of a Synthetic Foldamer that Modifies the Growth of Calcite Crystals
;
_journal_name_full 'Journal of the American Chemical Society'
_journal_page_first 2
_journal_page_last 3
_journal_paper_doi 10.1021/ja037614z
_journal_volume 126
_journal_year 2004
_chemical_formula_sum 'C33 H44 N6 O19 S4'
_chemical_formula_weight 956.98
_space_group_IT_number 2
_space_group_name_Hall '-P 1'
_space_group_name_H-M_alt 'P -1'
_symmetry_cell_setting triclinic
_symmetry_space_group_name_Hall '-P 1'
_symmetry_space_group_name_H-M 'P -1'
_atom_sites_solution_hydrogens geom
_atom_sites_solution_primary direct
_atom_sites_solution_secondary difmap
_cell_angle_alpha 86.844(2)
_cell_angle_beta 82.792(2)
_cell_angle_gamma 71.115(2)
_cell_formula_units_Z 4
_cell_length_a 13.6343(14)
_cell_length_b 14.1508(14)
_cell_length_c 23.889(2)
_cell_measurement_reflns_used 874
_cell_measurement_temperature 150(2)
_cell_measurement_theta_max 18.79
_cell_measurement_theta_min 2.20
_cell_volume 4325.9(8)
_diffrn_ambient_temperature 150(2)
_diffrn_detector_area_resol_mean ?
_diffrn_measurement_device_type 'CCD area detector'
_diffrn_measurement_method 'phi and omega scans'
_diffrn_radiation_monochromator graphite
_diffrn_radiation_source 'fine-focus sealed tube'
_diffrn_radiation_type MoK\a
_diffrn_radiation_wavelength 0.71073
_diffrn_reflns_av_R_equivalents 0.0491
_diffrn_reflns_av_sigmaI/netI 0.0862
_diffrn_reflns_limit_h_max 16
_diffrn_reflns_limit_h_min -16
_diffrn_reflns_limit_k_max 17
_diffrn_reflns_limit_k_min -17
_diffrn_reflns_limit_l_max 28
_diffrn_reflns_limit_l_min -28
_diffrn_reflns_number 43537
_diffrn_reflns_theta_max 25.50
_diffrn_reflns_theta_min 1.52
_diffrn_standards_decay_% ?
_diffrn_standards_interval_count ?
_diffrn_standards_interval_time ?
_diffrn_standards_number ?
_exptl_absorpt_coefficient_mu 0.302
_exptl_absorpt_correction_T_max 0.9704
_exptl_absorpt_correction_T_min 0.9420
_exptl_absorpt_correction_type none
_exptl_absorpt_process_details ?
_exptl_crystal_colour colorless
_exptl_crystal_density_diffrn 1.469
_exptl_crystal_density_meas 0
_exptl_crystal_density_method 'not measured'
_exptl_crystal_description plate
_exptl_crystal_F_000 2000
_exptl_crystal_size_max 0.20
_exptl_crystal_size_mid 0.10
_exptl_crystal_size_min 0.10
_refine_ls_extinction_coef ?
_refine_ls_extinction_method none
_refine_ls_goodness_of_fit_ref 1.479
_refine_ls_hydrogen_treatment mixed
_refine_ls_matrix_type full
_refine_ls_number_parameters 838
_refine_ls_number_reflns 16022
_refine_ls_number_restraints 1
_refine_ls_restrained_S_all 1.479
_refine_ls_R_factor_all 0.1871
_refine_ls_R_factor_gt 0.1289
_refine_ls_shift/su_max 0.728
_refine_ls_shift/su_mean 0.018
_refine_ls_structure_factor_coef Fsqd
_refine_ls_weighting_details 'calc w=1/[\s^2^(Fo^2^)+(0.1000P)^2^+0.0000P] where P=(Fo^2^+2Fc^2^)/3'
_refine_ls_weighting_scheme calc
_refine_ls_wR_factor_gt 0.3155
_refine_ls_wR_factor_ref 0.3330
_reflns_number_gt 7360
_reflns_number_total 16022
_reflns_threshold_expression >2sigma(I)
_cod_depositor_comments
;
The following automatic conversions were performed:
'_symmetry_cell_setting' value 'Triclinic' changed to 'triclinic'
according to '/home/saulius/struct/CIF-dictionaries/cif_core.dic'
dictionary named 'cif_core.dic' version 2.4.1 from 2010-06-29.

Automatic conversion script
Id: cif_fix_enum 1527 2010-12-29 10:47:43Z saulius 
;
_cod_database_code 4060206

loop_
_symmetry_equiv_pos_as_xyz
'x, y, z'
'-x, -y, -z'

loop_
_atom_site_label
_atom_site_type_symbol
_atom_site_fract_x
_atom_site_fract_y
_atom_site_fract_z
_atom_site_U_iso_or_equiv
_atom_site_adp_type
_atom_site_occupancy
_atom_site_symmetry_multiplicity
_atom_site_calc_flag
_atom_site_refinement_flags
_atom_site_disorder_assembly
_atom_site_disorder_group
O1 O 0.0719(6) 0.3378(6) -0.4326(2) 0.138(3) Uani 1 1 d . . .
O2 O 0.1975(7) 0.3774(8) -0.4045(3) 0.163(4) Uani 1 1 d . . .
O3 O 0.2203(5) 0.3395(4) -0.29690(19) 0.0898(16) Uani 1 1 d . . .
O4 O 0.2626(4) 0.1706(4) -0.2296(2) 0.0884(15) Uani 1 1 d . . .
O5 O 0.3166(4) 0.2490(4) -0.16773(19) 0.0945(16) Uani 1 1 d . . .
H5A H 0.2684 0.2732 -0.1419 0.142 Uiso 1 1 calc R . .
O6 O -0.1770(4) 0.3683(3) -0.16063(19) 0.0829(15) Uani 1 1 d . . .
O7 O 0.1301(3) 0.3342(3) -0.06641(17) 0.0680(12) Uani 1 1 d . . .
O8 O 0.3233(4) 0.2492(4) 0.02797(18) 0.0900(15) Uani 1 1 d . . .
H8A H 0.3436 0.2008 0.0504 0.135 Uiso 1 1 calc R . .
O9 O 0.1993(4) 0.1879(4) 0.0130(2) 0.0801(15) Uani 1 1 d . . .
O10 O -0.1852(4) 0.4356(5) 0.1296(2) 0.1057(19) Uani 1 1 d . . .
O11 O 0.1753(3) 0.3898(3) 0.15372(15) 0.0526(10) Uani 1 1 d . . .
O12 O 0.4146(3) 0.3024(4) 0.21238(19) 0.0802(14) Uani 1 1 d . . .
H12A H 0.4489 0.2468 0.2254 0.120 Uiso 1 1 calc R . .
O13 O 0.3184(3) 0.2145(3) 0.19134(17) 0.0684(12) Uani 1 1 d . . .
O14 O 0.0031(4) 0.3876(4) 0.39026(17) 0.0789(14) Uani 1 1 d . . .
O15 O 0.1697(4) 0.3696(4) 0.3586(2) 0.0903(16) Uani 1 1 d . . .
N1 N 0.1141(9) 0.3546(5) -0.3970(3) 0.118(3) Uani 1 1 d . . .
N2 N 0.0637(5) 0.3499(4) -0.2378(2) 0.0649(15) Uani 1 1 d . . .
N3 N -0.0215(4) 0.3599(4) -0.1323(2) 0.0704(16) Uani 1 1 d . . .
H3B H 0.0443 0.3493 -0.1457 0.084 Uiso 1 1 calc R . .
N4 N 0.0152(4) 0.3760(4) 0.0153(2) 0.0587(13) Uani 1 1 d . . .
N5 N -0.0082(4) 0.3981(3) 0.12782(19) 0.0500(12) Uani 1 1 d . . .
H5B H 0.0489 0.3884 0.1042 0.060 Uiso 1 1 calc R . .
N6 N 0.1242(3) 0.3860(3) 0.2516(2) 0.0478(12) Uani 1 1 d . . .
C1 C 0.0618(6) 0.3528(4) -0.3363(3) 0.066(2) Uani 1 1 d . . .
C2 C -0.0385(7) 0.3596(5) -0.3290(3) 0.086(3) Uani 1 1 d . . .
H2A H -0.0740 0.3611 -0.3610 0.103 Uiso 1 1 calc R . .
C3 C -0.0927(7) 0.3646(4) -0.2746(3) 0.083(2) Uani 1 1 d . . .
H3A H -0.1651 0.3723 -0.2690 0.099 Uiso 1 1 calc R . .
C4 C -0.0361(5) 0.3579(4) -0.2296(2) 0.0499(15) Uani 1 1 d . . .
C5 C 0.1148(7) 0.3500(4) -0.2916(3) 0.075(2) Uani 1 1 d . . .
C6 C 0.2639(5) 0.3343(5) -0.2453(2) 0.0674(18) Uani 1 1 d . . .
H6A H 0.2188 0.3903 -0.2214 0.081 Uiso 1 1 calc R . .
H6B H 0.3331 0.3439 -0.2538 0.081 Uiso 1 1 calc R . .
C7 C 0.2770(6) 0.2394(7) -0.2122(3) 0.079(2) Uani 1 1 d . . .
C8 C -0.0858(6) 0.3636(4) -0.1700(3) 0.0681(19) Uani 1 1 d . . .
C9 C -0.0451(5) 0.3709(4) -0.0742(3) 0.0607(18) Uani 1 1 d . . .
C10 C -0.1560(5) 0.3968(4) -0.0447(3) 0.0585(17) Uani 1 1 d . . .
H10A H -0.2145 0.4054 -0.0646 0.070 Uiso 1 1 calc R . .
C11 C -0.1655(5) 0.4073(5) 0.0149(3) 0.0654(18) Uani 1 1 d . . .
H11A H -0.2318 0.4191 0.0363 0.078 Uiso 1 1 calc R . .
C12 C -0.0865(5) 0.4010(5) 0.0399(3) 0.0594(16) Uani 1 1 d . . .
C13 C 0.0303(6) 0.3643(4) -0.0385(3) 0.0693(19) Uani 1 1 d . . .
C14 C 0.2046(5) 0.3332(4) -0.0360(2) 0.0551(15) Uani 1 1 d . . .
H14A H 0.1810 0.3956 -0.0142 0.066 Uiso 1 1 calc R . .
H14B H 0.2665 0.3344 -0.0621 0.066 Uiso 1 1 calc R . .
C15 C 0.2395(5) 0.2437(5) 0.0060(3) 0.0637(18) Uani 1 1 d . . .
C16 C -0.1009(5) 0.4149(4) 0.1038(3) 0.0555(15) Uani 1 1 d . . .
C17 C 0.0032(5) 0.3953(4) 0.1838(3) 0.0710(19) Uani 1 1 d . . .
C18 C -0.0743(4) 0.3929(4) 0.2270(3) 0.0546(15) Uani 1 1 d . . .
H18A H -0.1416 0.3952 0.2191 0.066 Uiso 1 1 calc R . .
C19 C -0.0492(5) 0.3867(4) 0.2849(2) 0.0536(15) Uani 1 1 d . . .
H19A H -0.0978 0.3832 0.3165 0.064 Uiso 1 1 calc R . .
C20 C 0.0518(4) 0.3861(4) 0.2902(2) 0.0463(14) Uani 1 1 d . . .
C21 C 0.1020(4) 0.3898(4) 0.1973(3) 0.0572(17) Uani 1 1 d . . .
C22 C 0.2711(5) 0.3910(5) 0.1676(3) 0.0720(19) Uani 1 1 d . . .
H22A H 0.2582 0.4411 0.1973 0.086 Uiso 1 1 calc R . .
H22B H 0.3089 0.4129 0.1339 0.086 Uiso 1 1 calc R . .
C23 C 0.3397(4) 0.2925(5) 0.1880(2) 0.0455(14) Uani 1 1 d . . .
C24 C 0.0787(6) 0.3783(4) 0.3512(3) 0.0629(17) Uani 1 1 d . . .
C25 C 0.0180(6) 0.3900(6) 0.4490(3) 0.098(3) Uani 1 1 d . . .
H25A H -0.0481 0.3973 0.4726 0.147 Uiso 1 1 calc R . .
H25B H 0.0418 0.4467 0.4549 0.147 Uiso 1 1 calc R . .
H25C H 0.0705 0.3277 0.4592 0.147 Uiso 1 1 calc R . .
O1A O -0.0154(19) 0.110(2) 0.0741(12) 0.159(14) Uani 0.50 1 d PD A 1
O2A O -0.1760(6) 0.1968(7) 0.1070(3) 0.060(2) Uani 0.50 1 d PD A 1
O1B O -0.0259(13) 0.150(2) 0.0643(7) 0.104(7) Uani 0.50 1 d PD A 2
O2B O -0.1427(11) 0.1027(12) 0.1074(4) 0.110(4) Uani 0.50 1 d PD A 2
O3' O -0.1811(3) 0.1391(3) 0.21667(18) 0.0640(11) Uani 1 1 d . A .
O4' O -0.2635(3) 0.2992(4) 0.28436(19) 0.0754(13) Uani 1 1 d . . .
H4'A H -0.2902 0.3454 0.3077 0.113 Uiso 1 1 calc R . .
O5' O -0.3214(4) 0.2084(3) 0.35179(18) 0.0793(13) Uani 1 1 d . . .
O6' O 0.2041(3) 0.1177(3) 0.30771(17) 0.0645(12) Uani 1 1 d . . .
O7' O -0.1128(3) 0.1495(3) 0.43820(15) 0.0635(11) Uani 1 1 d . . .
O8' O -0.3026(3) 0.2632(3) 0.55572(17) 0.0697(12) Uani 1 1 d . . .
O9' O -0.1857(3) 0.3216(3) 0.4990(2) 0.0806(14) Uani 1 1 d . . .
H9'A H -0.2142 0.3670 0.5227 0.121 Uiso 1 1 calc R . .
O10' O 0.1802(4) 0.0924(4) 0.6074(2) 0.0906(15) Uani 1 1 d . . .
O11' O -0.1814(4) 0.1178(3) 0.65875(17) 0.0687(12) Uani 1 1 d . . .
O12' O -0.4376(4) 0.2415(4) 0.7255(2) 0.0929(15) Uani 1 1 d . . .
O13' O -0.3070(4) 0.2988(3) 0.70183(16) 0.0679(12) Uani 1 1 d . . .
H13A H -0.3523 0.3481 0.7179 0.102 Uiso 1 1 calc R . .
O14' O -0.0685(4) 0.1155(4) 0.8863(2) 0.0898(15) Uiso 1 1 d . . .
O15' O -0.2266(4) 0.1327(4) 0.8651(2) 0.0889(15) Uiso 1 1 d . . .
N1' N -0.0738(7) 0.1518(5) 0.1081(4) 0.083(2) Uani 1 1 d . . .
N2' N -0.0394(3) 0.1326(3) 0.25977(19) 0.0463(11) Uani 1 1 d . A .
N3' N 0.0433(3) 0.1291(3) 0.35745(16) 0.0444(11) Uani 1 1 d . . .
H3'B H -0.0222 0.1387 0.3528 0.053 Uiso 1 1 calc R . .
N4' N -0.0053(4) 0.1208(3) 0.51008(18) 0.0527(12) Uani 1 1 d . . .
N5' N 0.0050(4) 0.1149(3) 0.62020(19) 0.0555(12) Uani 1 1 d . . .
H5'A H -0.0501 0.1275 0.6018 0.067 Uiso 1 1 calc R . .
N6' N -0.1534(4) 0.1176(3) 0.7511(2) 0.0587(14) Uani 1 1 d . . .
C1' C -0.0258(5) 0.1464(4) 0.1603(2) 0.0471(14) Uani 1 1 d . A .
C2' C 0.0711(4) 0.1474(4) 0.1570(2) 0.0446(13) Uani 1 1 d . . .
H2'A H 0.1085 0.1519 0.1212 0.054 Uiso 1 1 calc R A .
C3' C 0.1180(4) 0.1420(4) 0.2054(2) 0.0395(12) Uani 1 1 d . A .
H3'A H 0.1877 0.1431 0.2036 0.047 Uiso 1 1 calc R . .
C4' C 0.0624(5) 0.1352(3) 0.2550(2) 0.0413(13) Uani 1 1 d . . .
C5' C -0.0856(5) 0.1416(5) 0.2156(2) 0.0554(15) Uani 1 1 d . . .
C6' C -0.2306(5) 0.1267(6) 0.2693(3) 0.079(2) Uani 1 1 d . . .
H6'A H -0.1810 0.0754 0.2909 0.094 Uiso 1 1 calc R A .
H6'B H -0.2894 0.1022 0.2647 0.094 Uiso 1 1 calc R . .
C7' C -0.2733(5) 0.2264(6) 0.3035(3) 0.0682(19) Uani 1 1 d . A .
C8' C 0.1085(5) 0.1252(4) 0.3101(2) 0.0559(15) Uani 1 1 d . A .
C9' C 0.0660(4) 0.1200(4) 0.4127(2) 0.0500(14) Uani 1 1 d . . .
C10' C 0.1683(5) 0.0956(4) 0.4292(2) 0.0581(16) Uani 1 1 d . . .
H10B H 0.2297 0.0822 0.4032 0.070 Uiso 1 1 calc R . .
C11' C 0.1687(6) 0.0935(6) 0.4891(3) 0.092(2) Uani 1 1 d . . .
H11B H 0.2335 0.0828 0.5033 0.110 Uiso 1 1 calc R . .
C12' C 0.0864(5) 0.1052(4) 0.5256(2) 0.0550(16) Uani 1 1 d . . .
C13' C -0.0182(5) 0.1302(4) 0.4565(2) 0.0511(14) Uani 1 1 d . . .
C14' C -0.1983(5) 0.1644(6) 0.4805(3) 0.081(2) Uani 1 1 d . . .
H14C H -0.2598 0.1626 0.4631 0.097 Uiso 1 1 calc R . .
H14D H -0.1817 0.1086 0.5083 0.097 Uiso 1 1 calc R . .
C15' C -0.2238(6) 0.2535(5) 0.5086(4) 0.088(3) Uani 1 1 d . . .
C16' C 0.0980(5) 0.1023(5) 0.5842(3) 0.0617(16) Uani 1 1 d . . .
C17' C -0.0189(5) 0.1119(4) 0.6777(2) 0.0505(14) Uani 1 1 d . . .
C18' C 0.0510(5) 0.1143(4) 0.7175(2) 0.0523(15) Uani 1 1 d . . .
H18B H 0.1197 0.1160 0.7062 0.063 Uiso 1 1 calc R . .
C19' C 0.0111(5) 0.1140(4) 0.7724(2) 0.0572(16) Uani 1 1 d . . .
H19B H 0.0553 0.1133 0.8003 0.069 Uiso 1 1 calc R . .
C20' C -0.0919(6) 0.1148(4) 0.7909(2) 0.0581(16) Uani 1 1 d . . .
C21' C -0.1189(5) 0.1163(4) 0.6996(3) 0.0542(15) Uani 1 1 d . . .
C22' C -0.2893(5) 0.1298(5) 0.6742(2) 0.0602(16) Uani 1 1 d . . .
H22C H -0.2973 0.0771 0.7017 0.072 Uiso 1 1 calc R . .
H22D H -0.3229 0.1251 0.6406 0.072 Uiso 1 1 calc R . .
C23' C -0.3405(6) 0.2349(5) 0.7011(3) 0.0655(18) Uani 1 1 d . . .
C24' C -0.1363(5) 0.1162(4) 0.8492(3) 0.071(2) Uani 1 1 d . . .
C25' C -0.1041(6) 0.1250(6) 0.9466(3) 0.095(2) Uani 1 1 d . . .
H25D H -0.0455 0.1219 0.9674 0.142 Uiso 1 1 calc R . .
H25E H -0.1313 0.0703 0.9594 0.142 Uiso 1 1 calc R . .
H25F H -0.1593 0.1891 0.9536 0.142 Uiso 1 1 calc R . .

loop_
_atom_site_aniso_label
_atom_site_aniso_U_11
_atom_site_aniso_U_22
_atom_site_aniso_U_33
_atom_site_aniso_U_23
_atom_site_aniso_U_13
_atom_site_aniso_U_12
O1 0.177(6) 0.212(7) 0.060(4) 0.017(4) -0.046(4) -0.102(6)
O2 0.168(7) 0.285(11) 0.063(4) 0.003(5) -0.029(4) -0.105(7)
O3 0.126(5) 0.093(4) 0.074(3) 0.040(3) -0.043(3) -0.061(3)
O4 0.087(4) 0.069(4) 0.106(4) 0.013(3) -0.031(3) -0.016(3)
O5 0.091(4) 0.135(5) 0.061(3) 0.023(3) -0.033(3) -0.037(3)
O6 0.086(4) 0.082(3) 0.080(3) -0.033(3) -0.040(3) -0.009(3)
O7 0.047(3) 0.108(4) 0.056(3) -0.001(2) -0.007(2) -0.033(2)
O8 0.097(4) 0.115(4) 0.058(3) 0.024(3) -0.037(3) -0.026(3)
O9 0.079(3) 0.071(3) 0.097(4) 0.004(3) -0.008(3) -0.034(3)
O10 0.046(3) 0.161(6) 0.112(4) 0.011(4) -0.022(3) -0.033(3)
O11 0.048(2) 0.064(3) 0.044(2) 0.0061(18) 0.0013(19) -0.019(2)
O12 0.058(3) 0.104(4) 0.095(3) 0.031(3) -0.021(3) -0.050(3)
O13 0.054(3) 0.053(3) 0.076(3) -0.014(2) 0.001(2) 0.012(2)
O14 0.069(3) 0.122(4) 0.039(2) 0.002(2) 0.003(2) -0.026(3)
O15 0.058(3) 0.128(5) 0.092(4) -0.002(3) -0.023(3) -0.035(3)
N1 0.214(10) 0.080(5) 0.054(4) 0.008(3) -0.082(6) -0.018(5)
N2 0.091(4) 0.058(3) 0.051(3) 0.004(2) -0.047(3) -0.018(3)
N3 0.074(4) 0.066(4) 0.084(4) -0.002(3) -0.046(3) -0.026(3)
N4 0.060(3) 0.057(3) 0.065(3) 0.005(3) -0.024(3) -0.023(3)
N5 0.051(3) 0.055(3) 0.046(3) 0.009(2) -0.011(2) -0.020(2)
N6 0.040(3) 0.043(3) 0.064(3) -0.019(2) -0.013(3) -0.012(2)
C1 0.091(5) 0.039(4) 0.090(5) 0.009(3) -0.058(4) -0.034(3)
C2 0.143(8) 0.043(4) 0.082(6) 0.012(4) -0.076(6) -0.024(4)
C3 0.141(7) 0.025(3) 0.091(6) 0.005(3) -0.055(5) -0.024(4)
C4 0.064(4) 0.032(3) 0.058(4) -0.010(3) -0.036(3) -0.009(3)
C5 0.104(6) 0.031(3) 0.082(5) 0.016(3) -0.029(5) -0.006(4)
C6 0.075(4) 0.098(5) 0.045(4) 0.009(3) -0.022(3) -0.045(4)
C7 0.082(5) 0.094(6) 0.063(5) 0.019(4) -0.032(4) -0.024(5)
C8 0.082(5) 0.030(3) 0.085(5) -0.006(3) -0.036(4) 0.003(3)
C9 0.099(5) 0.030(3) 0.058(4) -0.004(3) -0.044(4) -0.014(3)
C10 0.058(4) 0.054(4) 0.066(4) -0.026(3) -0.030(3) -0.008(3)
C11 0.033(3) 0.070(4) 0.092(5) -0.007(4) -0.020(3) -0.010(3)
C12 0.050(4) 0.066(4) 0.058(4) 0.001(3) 0.007(3) -0.018(3)
C13 0.098(6) 0.039(4) 0.070(5) 0.004(3) -0.022(4) -0.018(4)
C14 0.058(4) 0.054(4) 0.050(3) 0.013(3) -0.020(3) -0.010(3)
C15 0.063(4) 0.060(5) 0.060(4) -0.014(3) -0.026(3) 0.002(4)
C16 0.043(4) 0.063(4) 0.059(4) 0.014(3) -0.010(3) -0.016(3)
C17 0.066(5) 0.044(4) 0.101(6) -0.016(4) -0.016(4) -0.010(3)
C18 0.035(3) 0.049(4) 0.071(4) -0.010(3) 0.001(3) -0.002(3)
C19 0.070(4) 0.038(3) 0.044(3) -0.011(3) 0.001(3) -0.007(3)
C20 0.040(3) 0.040(3) 0.060(4) -0.016(3) -0.007(3) -0.010(3)
C21 0.037(3) 0.027(3) 0.103(5) 0.005(3) -0.016(4) -0.002(3)
C22 0.093(5) 0.074(5) 0.047(4) 0.007(3) -0.016(4) -0.022(4)
C23 0.046(3) 0.056(4) 0.052(3) 0.008(3) -0.009(3) -0.040(3)
C24 0.084(5) 0.032(3) 0.074(5) -0.013(3) -0.013(4) -0.017(3)
C25 0.103(6) 0.082(6) 0.118(7) -0.020(5) -0.037(5) -0.031(5)
O1A 0.18(2) 0.120(17) 0.13(3) -0.022(15) -0.074(18) 0.036(13)
O2A 0.053(5) 0.070(6) 0.067(6) 0.025(5) -0.031(4) -0.026(5)
O1B 0.096(11) 0.20(3) 0.031(7) 0.015(9) -0.043(8) -0.050(13)
O2B 0.150(12) 0.149(12) 0.069(7) 0.022(7) -0.025(7) -0.099(11)
O3' 0.047(2) 0.075(3) 0.079(3) -0.016(2) -0.003(2) -0.030(2)
O4' 0.063(3) 0.080(4) 0.076(3) -0.010(3) 0.027(2) -0.024(3)
O5' 0.091(3) 0.087(3) 0.054(3) 0.015(2) 0.000(2) -0.025(3)
O6' 0.048(3) 0.076(3) 0.070(3) 0.027(2) -0.013(2) -0.023(2)
O7' 0.057(3) 0.087(3) 0.042(2) -0.001(2) 0.003(2) -0.020(2)
O8' 0.065(3) 0.066(3) 0.064(3) -0.010(2) 0.011(2) -0.006(2)
O9' 0.073(3) 0.057(3) 0.116(4) -0.013(3) -0.001(3) -0.029(3)
O10' 0.064(3) 0.101(4) 0.093(4) -0.004(3) -0.019(3) -0.005(3)
O11' 0.096(4) 0.062(3) 0.051(3) -0.004(2) 0.002(2) -0.033(3)
O12' 0.115(4) 0.084(4) 0.074(3) 0.009(3) 0.008(3) -0.034(3)
O13' 0.099(3) 0.050(3) 0.055(3) -0.007(2) 0.010(2) -0.029(3)
N1' 0.112(6) 0.047(4) 0.092(6) -0.015(4) -0.030(5) -0.020(4)
N2' 0.031(2) 0.035(3) 0.063(3) -0.013(2) -0.006(2) 0.005(2)
N3' 0.049(3) 0.052(3) 0.032(2) -0.004(2) -0.011(2) -0.013(2)
N4' 0.070(4) 0.062(3) 0.033(3) -0.008(2) -0.003(2) -0.030(3)
N5' 0.069(3) 0.047(3) 0.046(3) -0.007(2) -0.008(3) -0.012(3)
N6' 0.094(4) 0.050(3) 0.053(3) 0.006(2) -0.024(3) -0.048(3)
C1' 0.082(4) 0.046(3) 0.027(3) 0.008(2) -0.014(3) -0.038(3)
C2' 0.063(4) 0.029(3) 0.036(3) -0.012(2) 0.007(3) -0.010(3)
C3' 0.034(3) 0.039(3) 0.045(3) -0.005(2) -0.008(2) -0.009(2)
C4' 0.076(4) 0.021(3) 0.030(3) -0.008(2) 0.002(3) -0.022(3)
C5' 0.058(4) 0.066(4) 0.049(4) -0.006(3) 0.002(3) -0.033(3)
C6' 0.047(4) 0.118(7) 0.088(5) 0.003(5) -0.001(4) -0.053(4)
C7' 0.070(5) 0.073(5) 0.063(5) 0.019(4) -0.025(4) -0.021(4)
C8' 0.062(4) 0.052(4) 0.048(4) 0.014(3) -0.005(3) -0.013(3)
C9' 0.047(3) 0.041(3) 0.059(4) -0.003(3) -0.001(3) -0.012(3)
C10' 0.064(4) 0.062(4) 0.035(3) -0.015(3) 0.017(3) -0.007(3)
C11' 0.067(5) 0.142(8) 0.063(5) 0.014(5) -0.032(4) -0.023(5)
C12' 0.073(4) 0.032(3) 0.042(3) 0.005(2) -0.006(3) 0.007(3)
C13' 0.061(4) 0.042(3) 0.051(4) -0.006(3) 0.008(3) -0.021(3)
C14' 0.075(5) 0.107(6) 0.073(5) -0.026(4) 0.003(4) -0.047(4)
C15' 0.056(4) 0.038(4) 0.174(9) -0.014(5) -0.054(5) -0.004(3)
C16' 0.065(4) 0.068(4) 0.057(4) 0.011(3) -0.005(4) -0.030(4)
C17' 0.063(4) 0.025(3) 0.057(4) 0.012(3) -0.015(3) -0.004(3)
C18' 0.060(4) 0.040(3) 0.050(4) 0.005(3) 0.002(3) -0.011(3)
C19' 0.066(4) 0.050(4) 0.046(4) -0.001(3) -0.029(3) 0.003(3)
C20' 0.087(5) 0.037(3) 0.040(3) 0.021(3) -0.010(3) -0.009(3)
C21' 0.079(5) 0.044(4) 0.044(4) -0.014(3) 0.008(3) -0.029(3)
C22' 0.064(4) 0.079(5) 0.039(3) -0.003(3) -0.006(3) -0.024(4)
C23' 0.086(5) 0.051(4) 0.054(4) 0.012(3) 0.002(4) -0.021(4)
C24' 0.064(4) 0.045(4) 0.115(6) 0.000(4) -0.034(4) -0.023(3)
C25' 0.099(6) 0.121(7) 0.056(4) -0.021(4) -0.007(4) -0.019(5)
